data_1100786
loop_
_publ_author_name
'Vecchi, Paul A.'
'Ellern, Arkady'
'Angelici, Robert J.'

_publ_section_title
;
 Steric Effects in the Binding of Hindered Dibenzothiophene Ligands in
 [Cp'Ru(CO)~2~(\h^1^(S)-DBTh)]^+^ Complexes
;
_journal_coden_ASTM ORGND7
_journal_issue 9
_journal_name_full Organometallics
_journal_page_first 2168
_journal_page_last 2176
_journal_paper_doi 10.1021/om048973l
_journal_volume 24
_journal_year 2005
_chemical_formula_sum 'C21 H17 B F4 O2 Ru S'
_chemical_formula_weight 521.29
_space_group_IT_number 2
_symmetry_cell_setting triclinic
_symmetry_space_group_name_Hall '-P 1'
_symmetry_space_group_name_H-M 'P -1'
_atom_sites_solution_hydrogens geom
_atom_sites_solution_primary direct
_atom_sites_solution_secondary difmap
_audit_creation_method SHELXL-97
_cell_angle_alpha 73.4480(10)
_cell_angle_beta 69.5040(10)
_cell_angle_gamma 88.382(2)
_cell_formula_units_Z 2
_cell_length_a 9.3637(8)
_cell_length_b 10.4141(9)
_cell_length_c 11.7381(9)
_cell_measurement_temperature 293(2)
_cell_volume 1024.48(15)
_computing_cell_refinement 'Bruker SMART'
_computing_data_collection 'Bruker SMART'
_computing_data_reduction 'Bruker SHELXTL'
_computing_molecular_graphics 'Bruker SHELXTL'
_computing_publication_material 'Bruker SHELXTL'
_computing_structure_refinement 'SHELXL-97 (Sheldrick, 1997)'
_computing_structure_solution 'SHELXS-97 (Sheldrick, 1990)'
_diffrn_ambient_temperature 293(2)
_diffrn_detector_area_resol_mean ?
_diffrn_measured_fraction_theta_full 0.981
_diffrn_measured_fraction_theta_max 0.981
_diffrn_measurement_device_type 'CCD area detector'
_diffrn_measurement_method 'phi and omega scans'
_diffrn_radiation_monochromator graphite
_diffrn_radiation_source 'fine-focus sealed tube'
_diffrn_radiation_type MoK\a
_diffrn_radiation_wavelength 0.71073
_diffrn_reflns_av_R_equivalents 0.0183
_diffrn_reflns_av_sigmaI/netI 0.0385
_diffrn_reflns_limit_h_max 11
_diffrn_reflns_limit_h_min -11
_diffrn_reflns_limit_k_max 8
_diffrn_reflns_limit_k_min -13
_diffrn_reflns_limit_l_max 14
_diffrn_reflns_limit_l_min -14
_diffrn_reflns_number 6757
_diffrn_reflns_theta_full 26.37
_diffrn_reflns_theta_max 26.37
_diffrn_reflns_theta_min 1.94
_diffrn_standards_decay_% ?
_diffrn_standards_interval_count ?
_diffrn_standards_interval_time ?
_diffrn_standards_number ?
_exptl_absorpt_coefficient_mu 0.918
_exptl_absorpt_correction_T_max 0.86
_exptl_absorpt_correction_T_min 0.76
_exptl_absorpt_correction_type empirical
_exptl_absorpt_process_details ?
_exptl_crystal_colour yellow
_exptl_crystal_density_diffrn 1.690
_exptl_crystal_density_meas ?
_exptl_crystal_density_method 'not measured'
_exptl_crystal_description prism
_exptl_crystal_F_000 520
_exptl_crystal_size_max 0.30
_exptl_crystal_size_mid 0.28
_exptl_crystal_size_min 0.21
_refine_diff_density_max 0.785
_refine_diff_density_min -0.782
_refine_diff_density_rms 0.077
_refine_ls_extinction_coef ?
_refine_ls_extinction_method none
_refine_ls_goodness_of_fit_ref 1.018
_refine_ls_hydrogen_treatment mixed
_refine_ls_matrix_type full
_refine_ls_number_parameters 271
_refine_ls_number_reflns 4112
_refine_ls_number_restraints 0
_refine_ls_restrained_S_all 1.018
_refine_ls_R_factor_all 0.0380
_refine_ls_R_factor_gt 0.0311
_refine_ls_shift/su_max 0.001
_refine_ls_shift/su_mean 0.000
_refine_ls_structure_factor_coef Fsqd
_refine_ls_weighting_details 'calc w=1/[\s^2^(Fo^2^)+(0.0471P)^2^+0.0000P] where P=(Fo^2^+2Fc^2^)/3'
_refine_ls_weighting_scheme calc
_refine_ls_wR_factor_gt 0.0775
_refine_ls_wR_factor_ref 0.0803
_reflns_number_gt 3522
_reflns_number_total 4112
_reflns_threshold_expression >2sigma(I)
_cod_duplicate_entry 4060278
_cod_data_source_file om048973lsi20050303_083418.cif
_cod_data_source_block complex3
_cod_depositor_comments
;
The following automatic conversions were performed:
'_symmetry_cell_setting' value 'Triclinic' changed to 'triclinic'
according to '/home/saulius/struct/CIF-dictionaries/cif_core.dic'
dictionary named 'cif_core.dic' version 2.4.1 from 2010-06-29.

Automatic conversion script
Id: cif_fix_enum 1527 2010-12-29 10:47:43Z saulius 
;
_cod_original_sg_symbol_H-M P-1
_cod_database_code 1100786

loop_
_symmetry_equiv_pos_as_xyz
'x, y, z'
'-x, -y, -z'

loop_
_atom_site_label
_atom_site_type_symbol
_atom_site_fract_x
_atom_site_fract_y
_atom_site_fract_z
_atom_site_U_iso_or_equiv
_atom_site_adp_type
_atom_site_occupancy
_atom_site_symmetry_multiplicity
_atom_site_calc_flag
_atom_site_refinement_flags
_atom_site_disorder_assembly
_atom_site_disorder_group
Ru1 Ru 0.68945(3) 0.72355(2) 0.68625(2) 0.02390(9) Uani 1 1 d . . .
S1 S 0.69906(8) 0.86947(7) 0.81000(6) 0.02462(16) Uani 1 1 d . . .
C1 C 0.3619(3) 0.7819(3) 1.1461(3) 0.0327(7) Uani 1 1 d . . .
H1 H 0.3513 0.7344 1.2291 0.039 Uiso 1 1 calc R . .
C2 C 0.2388(3) 0.8406(3) 1.1186(3) 0.0359(7) Uani 1 1 d . . .
H2 H 0.1445 0.8315 1.1838 0.043 Uiso 1 1 calc R . .
C3 C 0.2538(3) 0.9124(3) 0.9957(3) 0.0347(7) Uani 1 1 d . . .
H3 H 0.1691 0.9518 0.9809 0.042 Uiso 1 1 calc R . .
C4 C 0.3907(3) 0.9281(3) 0.8934(3) 0.0288(6) Uani 1 1 d . . .
C6 C 0.9176(3) 0.7591(3) 0.9153(3) 0.0314(7) Uani 1 1 d . . .
C7 C 0.9472(4) 0.6891(3) 1.0234(3) 0.0367(7) Uani 1 1 d . . .
H7 H 1.0467 0.6676 1.0152 0.044 Uiso 1 1 calc R . .
C8 C 0.8340(4) 0.6502(3) 1.1428(3) 0.0380(8) Uani 1 1 d . . .
H8 H 0.8587 0.6032 1.2128 0.046 Uiso 1 1 calc R . .
C9 C 0.6842(4) 0.6802(3) 1.1595(3) 0.0323(7) Uani 1 1 d . . .
H9 H 0.6087 0.6554 1.2401 0.039 Uiso 1 1 calc R . .
C10 C 0.6487(3) 0.7484(3) 1.0531(3) 0.0265(6) Uani 1 1 d . . .
C11 C 0.5027(3) 0.7953(3) 1.0465(3) 0.0262(6) Uani 1 1 d . . .
C12 C 0.7658(3) 0.7839(3) 0.9338(3) 0.0266(6) Uani 1 1 d . . .
C13 C 0.5122(3) 0.8665(3) 0.9228(3) 0.0253(6) Uani 1 1 d . . .
C14 C 0.4056(4) 1.0063(3) 0.7608(3) 0.0358(7) Uani 1 1 d . . .
H14A H 0.5084 1.0059 0.7041 0.054 Uiso 1 1 calc R . .
H14B H 0.3822 1.0972 0.7581 0.054 Uiso 1 1 calc R . .
H14C H 0.3358 0.9659 0.7350 0.054 Uiso 1 1 calc R . .
C16 C 1.0430(4) 0.8058(4) 0.7858(3) 0.0431(8) Uani 1 1 d . . .
H16A H 1.1391 0.7783 0.7930 0.065 Uiso 1 1 calc R . .
H16B H 1.0487 0.9019 0.7539 0.065 Uiso 1 1 calc R . .
H16C H 1.0211 0.7666 0.7284 0.065 Uiso 1 1 calc R . .
C17 C 0.7800(4) 0.5829(3) 0.7751(3) 0.0323(7) Uani 1 1 d . . .
C18 C 0.4898(4) 0.6478(3) 0.8027(3) 0.0337(7) Uani 1 1 d . . .
C19 C 0.6237(4) 0.8222(3) 0.5189(3) 0.0350(7) Uani 1 1 d . . .
H19 H 0.5230 0.8537 0.5224 0.042 Uiso 1 1 calc R . .
C20 C 0.6705(4) 0.6921(3) 0.5136(3) 0.0358(7) Uani 1 1 d . . .
H20 H 0.6092 0.6192 0.5107 0.043 Uiso 1 1 calc R . .
C21 C 0.8263(4) 0.6923(3) 0.5008(3) 0.0360(7) Uani 1 1 d . . .
H21 H 0.8914 0.6183 0.4890 0.043 Uiso 1 1 calc R . .
C22 C 0.8749(4) 0.8197(4) 0.5015(3) 0.0382(8) Uani 1 1 d . . .
H22 H 0.9788 0.8495 0.4897 0.046 Uiso 1 1 calc R . .
C23 C 0.7480(4) 0.8999(3) 0.5113(3) 0.0380(8) Uani 1 1 d . . .
H23 H 0.7490 0.9947 0.5091 0.046 Uiso 1 1 calc R . .
O1 O 0.8360(3) 0.4973(2) 0.8229(2) 0.0491(6) Uani 1 1 d . . .
O2 O 0.3707(3) 0.6054(3) 0.8718(2) 0.0506(6) Uani 1 1 d . . .
B1 B 0.7388(4) 0.3320(4) 0.4785(4) 0.0391(9) Uani 1 1 d . . .
F1 F 0.7532(3) 0.1998(2) 0.5304(3) 0.0813(9) Uani 1 1 d . . .
F2 F 0.6927(3) 0.3465(4) 0.3761(2) 0.1048(12) Uani 1 1 d . . .
F3 F 0.8767(2) 0.4037(2) 0.4331(2) 0.0623(6) Uani 1 1 d . . .
F4 F 0.6271(2) 0.3771(2) 0.56677(18) 0.0552(6) Uani 1 1 d . . .

loop_
_atom_site_aniso_label
_atom_site_aniso_U_11
_atom_site_aniso_U_22
_atom_site_aniso_U_33
_atom_site_aniso_U_23
_atom_site_aniso_U_13
_atom_site_aniso_U_12
Ru1 0.02841(14) 0.02158(14) 0.02569(13) -0.00777(9) -0.01386(9) 0.00367(9)
S1 0.0276(4) 0.0239(4) 0.0250(3) -0.0079(3) -0.0120(3) 0.0020(3)
C1 0.0372(17) 0.0336(17) 0.0276(15) -0.0095(13) -0.0110(13) -0.0030(14)
C2 0.0272(16) 0.044(2) 0.0386(17) -0.0223(15) -0.0053(13) -0.0005(14)
C3 0.0297(16) 0.0366(18) 0.0456(18) -0.0217(15) -0.0154(14) 0.0072(14)
C4 0.0329(16) 0.0245(15) 0.0354(16) -0.0133(12) -0.0163(13) 0.0018(12)
C6 0.0320(16) 0.0338(17) 0.0343(16) -0.0142(13) -0.0156(13) 0.0016(13)
C7 0.0373(18) 0.0380(19) 0.0433(18) -0.0132(15) -0.0239(15) 0.0073(15)
C8 0.049(2) 0.0340(18) 0.0394(18) -0.0080(14) -0.0280(15) 0.0048(15)
C9 0.0409(18) 0.0288(16) 0.0289(15) -0.0063(13) -0.0161(13) 0.0006(13)
C10 0.0343(16) 0.0218(15) 0.0280(14) -0.0084(12) -0.0154(12) 0.0005(12)
C11 0.0309(15) 0.0225(15) 0.0285(14) -0.0113(12) -0.0111(12) 0.0003(12)
C12 0.0340(16) 0.0240(15) 0.0265(14) -0.0080(12) -0.0158(12) 0.0008(12)
C13 0.0268(14) 0.0244(15) 0.0277(14) -0.0113(12) -0.0103(11) 0.0020(12)
C14 0.0402(18) 0.0343(18) 0.0396(17) -0.0115(14) -0.0222(14) 0.0091(14)
C16 0.0300(17) 0.060(2) 0.0407(18) -0.0160(17) -0.0128(14) 0.0018(16)
C17 0.0394(17) 0.0276(17) 0.0330(16) -0.0076(13) -0.0178(14) 0.0035(14)
C18 0.0403(19) 0.0289(17) 0.0383(17) -0.0154(14) -0.0174(15) 0.0019(14)
C19 0.0474(19) 0.0375(18) 0.0269(15) -0.0095(13) -0.0223(14) 0.0148(15)
C20 0.051(2) 0.0382(19) 0.0319(16) -0.0174(14) -0.0253(15) 0.0069(15)
C21 0.0444(19) 0.0399(19) 0.0272(15) -0.0145(14) -0.0138(13) 0.0106(15)
C22 0.0370(17) 0.048(2) 0.0273(15) -0.0076(14) -0.0102(13) -0.0052(15)
C23 0.065(2) 0.0261(17) 0.0243(15) -0.0048(13) -0.0202(15) 0.0043(16)
O1 0.0635(16) 0.0342(14) 0.0535(15) -0.0052(11) -0.0324(13) 0.0142(12)
O2 0.0403(14) 0.0503(16) 0.0550(15) -0.0211(13) -0.0039(12) -0.0116(12)
B1 0.033(2) 0.046(2) 0.038(2) -0.0156(17) -0.0102(16) 0.0037(17)
F1 0.0710(16) 0.0287(12) 0.103(2) -0.0144(12) 0.0144(14) 0.0037(11)
F2 0.0584(16) 0.211(4) 0.0598(16) -0.059(2) -0.0237(13) 0.0093(19)
F3 0.0435(12) 0.0478(13) 0.0882(17) -0.0132(12) -0.0196(12) -0.0026(10)
F4 0.0582(13) 0.0549(14) 0.0427(11) -0.0160(10) -0.0065(10) 0.0227(11)

loop_
_atom_type_symbol
_atom_type_description
_atom_type_scat_dispersion_real
_atom_type_scat_dispersion_imag
_atom_type_scat_source
C C 0.0033 0.0016 'International Tables Vol C Tables 4.2.6.8 and 6.1.1.4'
H H 0.0000 0.0000 'International Tables Vol C Tables 4.2.6.8 and 6.1.1.4'
B B 0.0013 0.0007 'International Tables Vol C Tables 4.2.6.8 and 6.1.1.4'
O O 0.0106 0.0060 'International Tables Vol C Tables 4.2.6.8 and 6.1.1.4'
F F 0.0171 0.0103 'International Tables Vol C Tables 4.2.6.8 and 6.1.1.4'
S S 0.1246 0.1234 'International Tables Vol C Tables 4.2.6.8 and 6.1.1.4'
Ru Ru -1.2594 0.8363 'International Tables Vol C Tables 4.2.6.8 and 6.1.1.4'

loop_
_geom_angle_atom_site_label_1
_geom_angle_atom_site_label_2
_geom_angle_atom_site_label_3
_geom_angle
_geom_angle_site_symmetry_1
_geom_angle_site_symmetry_3
_geom_angle_publ_flag
C17 Ru1 C18 90.44(13) . . ?
C17 Ru1 C20 113.86(13) . . ?
C18 Ru1 C20 98.02(13) . . ?
C17 Ru1 C21 91.82(12) . . ?
C18 Ru1 C21 129.99(13) . . ?
C20 Ru1 C21 37.27(11) . . ?
C17 Ru1 C22 105.20(13) . . ?
C18 Ru1 C22 158.63(13) . . ?
C20 Ru1 C22 62.56(12) . . ?
C21 Ru1 C22 37.24(12) . . ?
C17 Ru1 C19 150.98(13) . . ?
C18 Ru1 C19 97.44(13) . . ?
C20 Ru1 C19 37.47(12) . . ?
C21 Ru1 C19 61.87(12) . . ?
C22 Ru1 C19 61.92(12) . . ?
C17 Ru1 C23 141.81(13) . . ?
C18 Ru1 C23 127.47(13) . . ?
C20 Ru1 C23 62.04(12) . . ?
C21 Ru1 C23 61.74(12) . . ?
C22 Ru1 C23 37.19(12) . . ?
C19 Ru1 C23 36.53(12) . . ?
C17 Ru1 S1 93.66(9) . . ?
C18 Ru1 S1 91.30(9) . . ?
C20 Ru1 S1 150.71(9) . . ?
C21 Ru1 S1 138.30(9) . . ?
C22 Ru1 S1 101.92(9) . . ?
C19 Ru1 S1 113.92(9) . . ?
C23 Ru1 S1 90.32(8) . . ?
C12 S1 C13 90.88(13) . . ?
C12 S1 Ru1 109.96(10) . . ?
C13 S1 Ru1 108.42(10) . . ?
C2 C1 C11 118.7(3) . . ?
C3 C2 C1 121.1(3) . . ?
C2 C3 C4 122.5(3) . . ?
C13 C4 C3 115.5(3) . . ?
C13 C4 C14 122.5(3) . . ?
C3 C4 C14 122.0(3) . . ?
C7 C6 C12 115.8(3) . . ?
C7 C6 C16 122.0(3) . . ?
C12 C6 C16 122.3(3) . . ?
C8 C7 C6 122.3(3) . . ?
C7 C8 C9 120.8(3) . . ?
C8 C9 C10 118.8(3) . . ?
C9 C10 C12 118.7(3) . . ?
C9 C10 C11 129.1(3) . . ?
C12 C10 C11 112.2(2) . . ?
C1 C11 C13 118.5(3) . . ?
C1 C11 C10 128.5(3) . . ?
C13 C11 C10 113.0(2) . . ?
C6 C12 C10 123.6(3) . . ?
C6 C12 S1 124.2(2) . . ?
C10 C12 S1 112.2(2) . . ?
C4 C13 C11 123.7(3) . . ?
C4 C13 S1 124.8(2) . . ?
C11 C13 S1 111.5(2) . . ?
O1 C17 Ru1 176.8(3) . . ?
O2 C18 Ru1 178.7(3) . . ?
C23 C19 C20 108.5(3) . . ?
C23 C19 Ru1 72.24(17) . . ?
C20 C19 Ru1 70.61(16) . . ?
C21 C20 C19 107.1(3) . . ?
C21 C20 Ru1 71.66(17) . . ?
C19 C20 Ru1 71.93(16) . . ?
C20 C21 C22 108.7(3) . . ?
C20 C21 Ru1 71.07(17) . . ?
C22 C21 Ru1 71.65(17) . . ?
C21 C22 C23 107.2(3) . . ?
C21 C22 Ru1 71.11(17) . . ?
C23 C22 Ru1 72.00(18) . . ?
C19 C23 C22 108.4(3) . . ?
C19 C23 Ru1 71.23(17) . . ?
C22 C23 Ru1 70.81(17) . . ?
F3 B1 F1 110.1(3) . . ?
F3 B1 F4 113.5(3) . . ?
F1 B1 F4 109.1(3) . . ?
F3 B1 F2 107.0(3) . . ?
F1 B1 F2 109.6(4) . . ?
F4 B1 F2 107.4(3) . . ?

loop_
_geom_bond_atom_site_label_1
_geom_bond_atom_site_label_2
_geom_bond_distance
_geom_bond_site_symmetry_2
_geom_bond_publ_flag
Ru1 C17 1.906(3) . ?
Ru1 C18 1.915(3) . ?
Ru1 C20 2.208(3) . ?
Ru1 C21 2.216(3) . ?
Ru1 C22 2.223(3) . ?
Ru1 C19 2.226(3) . ?
Ru1 C23 2.239(3) . ?
Ru1 S1 2.4051(7) . ?
S1 C12 1.778(3) . ?
S1 C13 1.781(3) . ?
C1 C2 1.384(4) . ?
C1 C11 1.401(4) . ?
C2 C3 1.381(4) . ?
C3 C4 1.391(4) . ?
C4 C13 1.390(4) . ?
C4 C14 1.496(4) . ?
C6 C7 1.388(4) . ?
C6 C12 1.389(4) . ?
C6 C16 1.512(4) . ?
C7 C8 1.383(5) . ?
C8 C9 1.387(4) . ?
C9 C10 1.395(4) . ?
C10 C12 1.397(4) . ?
C10 C11 1.460(4) . ?
C11 C13 1.402(4) . ?
C17 O1 1.131(4) . ?
C18 O2 1.134(4) . ?
C19 C23 1.399(5) . ?
C19 C20 1.424(4) . ?
C20 C21 1.414(4) . ?
C21 C22 1.417(5) . ?
C22 C23 1.423(5) . ?
B1 F3 1.362(4) . ?
B1 F1 1.362(5) . ?
B1 F4 1.371(4) . ?
B1 F2 1.381(4) . ?
